data_1556637
loop_
_publ_author_name
'Tapmeyer, Lukas'
'Beske, Maurice'
'Plackmeyer, J\"orn'

_publ_section_title
;
 1,1,3,3-Tetraethyl-5-nitroisoindoline
;
_journal_coeditor_code RZ4034
_journal_issue 12
_journal_name_full IUCrData
_journal_page_first x191629
_journal_paper_doi 10.1107/S2414314619016298
_journal_volume 4
_journal_year 2019
_chemical_compound_source synthesis
_chemical_formula_iupac 'C16 H24 N2 O2'
_chemical_formula_moiety 'C16 H24 N2 O2'
_chemical_formula_sum 'C16 H24 N2 O2'
_chemical_formula_weight 276.37
_chemical_melting_point 297
_chemical_name_systematic
;
1,1,3,3-Tetraethyl-5-nitroisoindoline
;
_space_group_crystal_system monoclinic
_space_group_IT_number 14
_space_group_name_Hall '-P 2yn'
_space_group_name_H-M_alt 'P 1 21/n 1'
_atom_sites_solution_hydrogens mixed
_audit_creation_method SHELXL-2014/7
_cell_angle_alpha 90
_cell_angle_beta 116.169(2)
_cell_angle_gamma 90
_cell_formula_units_Z 4
_cell_length_a 9.0277(6)
_cell_length_b 19.9356(13)
_cell_length_c 9.4811(7)
_cell_measurement_reflns_used 130
_cell_measurement_temperature 173(2)
_cell_measurement_theta_max 67.681
_cell_measurement_theta_min 2.426
_cell_volume 1531.43(18)
_computing_cell_refinement
;
SAINT (Bruker, 2015)
;
_computing_data_collection
;
APEX3 (Bruker, 2015)
;
_computing_data_reduction
;
SAINT (Bruker, 2015)
;
_computing_molecular_graphics
;
Mercury (Macrae <i>et al.</i>, 2006)
and ORTEP-3 for Windows (Farrugia, 2012)
;
_computing_publication_material
;
publCIF (Westrip, 2010)
;
_computing_structure_refinement
;
<i>SHELXL2018/3</i> (Sheldrick, 2015b)
;
_computing_structure_solution
;
SHELXT (Sheldrick, 2015a)
;
_diffrn_ambient_temperature 173(2)
_diffrn_measured_fraction_theta_full 0.967
_diffrn_measured_fraction_theta_max 0.961
_diffrn_measurement_device_type 'Siemens Bruker three circle '
_diffrn_measurement_method 'Omega and Phi scans'
_diffrn_radiation_type CuK\a
_diffrn_radiation_wavelength 1.54178
_diffrn_reflns_av_R_equivalents 0.0525
_diffrn_reflns_av_unetI/netI 0.0247
_diffrn_reflns_limit_h_max 10
_diffrn_reflns_limit_h_min -10
_diffrn_reflns_limit_k_max 24
_diffrn_reflns_limit_k_min -24
_diffrn_reflns_limit_l_max 11
_diffrn_reflns_limit_l_min -10
_diffrn_reflns_number 32894
_diffrn_reflns_theta_full 67.679
_diffrn_reflns_theta_max 69.742
_diffrn_reflns_theta_min 4.436
_diffrn_source 'Incoatec microfocus tube'
_exptl_absorpt_coefficient_mu 0.629
_exptl_absorpt_correction_T_max 0.7533
_exptl_absorpt_correction_T_min 0.5682
_exptl_absorpt_correction_type multi-scan
_exptl_absorpt_process_details
;
(SADABS; Bruker, 2015)
;
_exptl_crystal_colour 'pale yellow'
_exptl_crystal_density_diffrn 1.199
_exptl_crystal_description 'elongated block'
_exptl_crystal_F_000 600
_exptl_crystal_size_max 1.200
_exptl_crystal_size_mid 0.600
_exptl_crystal_size_min 0.600
_refine_diff_density_max 0.383
_refine_diff_density_min -0.246
_refine_ls_extinction_coef 0.034(2)
_refine_ls_extinction_expression Fc^*^=kFc[1+0.001xFc^2^\l^3^/sin(2\q)]^-1/4^
_refine_ls_extinction_method
;
SHELXL-2018/3 (Sheldrick, 2015b)
;
_refine_ls_goodness_of_fit_ref 1.086
_refine_ls_hydrogen_treatment mixed
_refine_ls_matrix_type full
_refine_ls_number_parameters 185
_refine_ls_number_reflns 2769
_refine_ls_number_restraints 0
_refine_ls_restrained_S_all 1.086
_refine_ls_R_factor_all 0.0520
_refine_ls_R_factor_gt 0.0512
_refine_ls_shift/su_max 0.000
_refine_ls_shift/su_mean 0.000
_refine_ls_structure_factor_coef Fsqd
_refine_ls_weighting_details 'w=1/[\s^2^(Fo^2^)+(0.0661P)^2^+0.6801P] where P=(Fo^2^+2Fc^2^)/3'
_refine_ls_weighting_scheme calc
_refine_ls_wR_factor_gt 0.1336
_refine_ls_wR_factor_ref 0.1344
_reflns_number_gt 2699
_reflns_number_total 2769
_reflns_threshold_expression 'I > 2\s(I)'
_cod_data_source_file rz4034sup1.cif
_cod_data_source_block I
_cod_original_sg_symbol_H-M 'P 21/n'
_cod_database_code 1556637
_shelx_space_group_comment
;
The symmetry employed for this shelxl refinement is uniquely defined
by the following loop, which should always be used as a source of
symmetry information in preference to the above space-group names.
They are only intended as comments.
;
_shelx_estimated_absorpt_t_min 0.519
_shelx_estimated_absorpt_t_max 0.704

loop_
_space_group_symop_operation_xyz
'x, y, z'
'-x+1/2, y+1/2, -z+1/2'
'-x, -y, -z'
'x-1/2, -y-1/2, z-1/2'

loop_
_atom_site_type_symbol
_atom_site_label
_atom_site_fract_x
_atom_site_fract_y
_atom_site_fract_z
_atom_site_U_iso_or_equiv
_atom_site_adp_type
_atom_site_calc_flag
_atom_site_occupancy
C C1 0.52355(17) 0.63396(7) 0.61223(17) 0.0270(3) Uani d 1
N N2 0.68275(15) 0.65271(7) 0.61351(15) 0.0293(3) Uani d 1
H H2 0.763(2) 0.6336(10) 0.692(2) 0.035 Uiso d 1
C C11 0.5343(2) 0.57151(8) 0.71234(18) 0.0329(4) Uani d 1
H H11A 0.421439 0.559790 0.696521 0.039 Uiso calc 1
H H11B 0.576055 0.533516 0.672895 0.039 Uiso calc 1
C C12 0.6438(2) 0.57893(10) 0.8882(2) 0.0420(4) Uani d 1
H H12A 0.642818 0.536966 0.941621 0.063 Uiso calc 1
H H12B 0.756909 0.589122 0.906117 0.063 Uiso calc 1
H H12C 0.601917 0.615460 0.929801 0.063 Uiso calc 1
C C13 0.4529(2) 0.69406(8) 0.6662(2) 0.0360(4) Uani d 1
H H13A 0.348788 0.679891 0.668267 0.043 Uiso calc 1
H H13B 0.531851 0.706068 0.774917 0.043 Uiso calc 1
C C14 0.4189(3) 0.75591(10) 0.5640(3) 0.0530(5) Uani d 1
H H14A 0.374684 0.791465 0.605935 0.080 Uiso calc 1
H H14B 0.521776 0.771261 0.563372 0.080 Uiso calc 1
H H14C 0.338389 0.745038 0.456534 0.080 Uiso calc 1
C C3 0.68746(17) 0.63829(7) 0.46225(16) 0.0256(3) Uani d 1
C C31 0.79690(18) 0.57636(8) 0.47844(18) 0.0311(4) Uani d 1
H H31A 0.907820 0.584989 0.564874 0.037 Uiso calc 1
H H31B 0.749758 0.537598 0.510014 0.037 Uiso calc 1
C C32 0.8174(2) 0.55661(9) 0.3331(2) 0.0385(4) Uani d 1
H H32A 0.888629 0.517002 0.356522 0.058 Uiso calc 1
H H32B 0.709085 0.546275 0.247067 0.058 Uiso calc 1
H H32C 0.867657 0.593819 0.302103 0.058 Uiso calc 1
C C33 0.74827(19) 0.70079(8) 0.40784(19) 0.0326(4) Uani d 1
H H33A 0.739947 0.692250 0.301727 0.039 Uiso calc 1
H H33B 0.674711 0.738960 0.399550 0.039 Uiso calc 1
C C34 0.9256(2) 0.72039(10) 0.5175(2) 0.0448(5) Uani d 1
H H34A 0.956411 0.760343 0.476221 0.067 Uiso calc 1
H H34B 0.934523 0.730088 0.622251 0.067 Uiso calc 1
H H34C 0.999824 0.683331 0.524330 0.067 Uiso calc 1
C C3A 0.50770(17) 0.62372(7) 0.35502(17) 0.0251(3) Uani d 1
C C4 0.43042(18) 0.61567(7) 0.19321(17) 0.0277(3) Uani d 1
H H4 0.489482 0.620820 0.132134 0.033 Uiso calc 1
C C5 0.26335(18) 0.59978(8) 0.12360(17) 0.0300(4) Uani d 1
C C6 0.17277(18) 0.59141(8) 0.20808(19) 0.0334(4) Uani d 1
H H6 0.059749 0.578847 0.156877 0.040 Uiso calc 1
C C7A 0.41760(17) 0.61856(7) 0.44111(17) 0.0263(3) Uani d 1
C C7 0.25063(18) 0.60177(8) 0.36886(19) 0.0322(4) Uani d 1
H H7 0.190803 0.597473 0.429440 0.039 Uiso calc 1
N N8 0.17901(16) 0.59159(8) -0.04799(16) 0.0380(4) Uani d 1
O O81 0.03459(17) 0.57346(10) -0.10830(17) 0.0695(5) Uani d 1
O O82 0.25620(17) 0.60204(9) -0.12333(14) 0.0549(4) Uani d 1

loop_
_atom_site_aniso_label
_atom_site_aniso_U_11
_atom_site_aniso_U_22
_atom_site_aniso_U_33
_atom_site_aniso_U_12
_atom_site_aniso_U_13
_atom_site_aniso_U_23
C1 0.0263(7) 0.0337(8) 0.0227(7) -0.0013(5) 0.0123(6) -0.0024(6)
N2 0.0250(6) 0.0415(7) 0.0214(6) -0.0035(5) 0.0102(5) -0.0032(5)
C11 0.0368(8) 0.0377(8) 0.0269(8) -0.0023(6) 0.0167(7) 0.0001(6)
C12 0.0455(10) 0.0532(10) 0.0280(9) 0.0019(8) 0.0168(8) 0.0047(7)
C13 0.0369(8) 0.0407(9) 0.0345(9) 0.0017(7) 0.0195(7) -0.0072(7)
C14 0.0658(13) 0.0385(9) 0.0583(12) 0.0112(9) 0.0306(11) -0.0021(8)
C3 0.0233(7) 0.0316(7) 0.0215(7) -0.0014(5) 0.0095(6) -0.0014(5)
C31 0.0264(7) 0.0371(8) 0.0264(8) 0.0036(6) 0.0085(6) 0.0002(6)
C32 0.0313(8) 0.0490(10) 0.0366(9) 0.0061(7) 0.0162(7) -0.0054(7)
C33 0.0321(8) 0.0369(8) 0.0297(8) -0.0049(6) 0.0144(7) 0.0008(6)
C34 0.0388(9) 0.0504(10) 0.0442(10) -0.0163(8) 0.0173(8) -0.0043(8)
C3A 0.0241(7) 0.0269(7) 0.0236(7) 0.0010(5) 0.0100(6) 0.0007(5)
C4 0.0257(7) 0.0340(7) 0.0240(7) 0.0014(5) 0.0114(6) 0.0011(6)
C5 0.0264(7) 0.0365(8) 0.0223(8) 0.0037(6) 0.0064(6) -0.0002(6)
C6 0.0216(7) 0.0442(9) 0.0316(8) -0.0001(6) 0.0091(6) -0.0018(6)
C7A 0.0260(7) 0.0281(7) 0.0250(8) 0.0012(5) 0.0114(6) -0.0004(5)
C7 0.0256(7) 0.0427(9) 0.0310(8) -0.0001(6) 0.0149(6) -0.0009(6)
N8 0.0282(7) 0.0529(9) 0.0256(7) 0.0028(6) 0.0053(6) -0.0014(6)
O81 0.0307(7) 0.1309(15) 0.0340(7) -0.0130(8) 0.0026(6) -0.0086(8)
O82 0.0455(8) 0.0941(11) 0.0257(6) -0.0105(7) 0.0161(6) -0.0053(6)

loop_
_atom_type_symbol
_atom_type_description
_atom_type_scat_dispersion_real
_atom_type_scat_dispersion_imag
_atom_type_scat_source
C C 0.0181 0.0091 'International Tables Vol C Tables 4.2.6.8 and 6.1.1.4'
H H 0.0000 0.0000 'International Tables Vol C Tables 4.2.6.8 and 6.1.1.4'
N N 0.0311 0.0180 'International Tables Vol C Tables 4.2.6.8 and 6.1.1.4'
O O 0.0492 0.0322 'International Tables Vol C Tables 4.2.6.8 and 6.1.1.4'

loop_
_geom_angle_atom_site_label_1
_geom_angle_atom_site_label_2
_geom_angle_atom_site_label_3
_geom_angle
N2 C1 C7A 102.31(11)
N2 C1 C11 113.68(12)
C7A C1 C11 109.62(12)
N2 C1 C13 110.01(12)
C7A C1 C13 110.81(12)
C11 C1 C13 110.18(12)
C1 N2 C3 112.66(11)
C1 N2 H2 110.0(13)
C3 N2 H2 111.8(13)
C12 C11 C1 115.41(13)
C12 C11 H11A 108.4
C1 C11 H11A 108.4
C12 C11 H11B 108.4
C1 C11 H11B 108.4
H11A C11 H11B 107.5
C11 C12 H12A 109.5
C11 C12 H12B 109.5
H12A C12 H12B 109.5
C11 C12 H12C 109.5
H12A C12 H12C 109.5
H12B C12 H12C 109.5
C14 C13 C1 114.59(14)
C14 C13 H13A 108.6
C1 C13 H13A 108.6
C14 C13 H13B 108.6
C1 C13 H13B 108.6
H13A C13 H13B 107.6
C13 C14 H14A 109.5
C13 C14 H14B 109.5
H14A C14 H14B 109.5
C13 C14 H14C 109.5
H14A C14 H14C 109.5
H14B C14 H14C 109.5
N2 C3 C3A 101.96(11)
N2 C3 C33 109.51(12)
C3A C3 C33 111.40(12)
N2 C3 C31 110.41(12)
C3A C3 C31 111.23(12)
C33 C3 C31 111.90(12)
C32 C31 C3 116.40(13)
C32 C31 H31A 108.2
C3 C31 H31A 108.2
C32 C31 H31B 108.2
C3 C31 H31B 108.2
H31A C31 H31B 107.3
C31 C32 H32A 109.5
C31 C32 H32B 109.5
H32A C32 H32B 109.5
C31 C32 H32C 109.5
H32A C32 H32C 109.5
H32B C32 H32C 109.5
C34 C33 C3 113.65(13)
C34 C33 H33A 108.8
C3 C33 H33A 108.8
C34 C33 H33B 108.8
C3 C33 H33B 108.8
H33A C33 H33B 107.7
C33 C34 H34A 109.5
C33 C34 H34B 109.5
H34A C34 H34B 109.5
C33 C34 H34C 109.5
H34A C34 H34C 109.5
H34B C34 H34C 109.5
C4 C3A C7A 120.20(13)
C4 C3A C3 129.19(13)
C7A C3A C3 110.60(12)
C3A C4 C5 117.57(14)
C3A C4 H4 121.2
C5 C4 H4 121.2
C6 C5 C4 123.15(14)
C6 C5 N8 118.51(13)
C4 C5 N8 118.34(14)
C7 C6 C5 118.47(14)
C7 C6 H6 120.8
C5 C6 H6 120.8
C3A C7A C7 121.09(14)
C3A C7A C1 111.09(12)
C7 C7A C1 127.82(14)
C6 C7 C7A 119.41(14)
C6 C7 H7 120.3
C7A C7 H7 120.3
O82 N8 O81 122.97(15)
O82 N8 C5 118.68(13)
O81 N8 C5 118.34(15)

loop_
_geom_bond_atom_site_label_1
_geom_bond_atom_site_label_2
_geom_bond_distance
C1 N2 1.4799(18)
C1 C7A 1.5075(19)
C1 C11 1.542(2)
C1 C13 1.547(2)
N2 C3 1.4815(19)
N2 H2 0.86(2)
C11 C12 1.525(2)
C11 H11A 0.9900
C11 H11B 0.9900
C12 H12A 0.9800
C12 H12B 0.9800
C12 H12C 0.9800
C13 C14 1.513(3)
C13 H13A 0.9900
C13 H13B 0.9900
C14 H14A 0.9800
C14 H14B 0.9800
C14 H14C 0.9800
C3 C3A 1.5153(19)
C3 C33 1.540(2)
C3 C31 1.546(2)
C31 C32 1.521(2)
C31 H31A 0.9900
C31 H31B 0.9900
C32 H32A 0.9800
C32 H32B 0.9800
C32 H32C 0.9800
C33 C34 1.526(2)
C33 H33A 0.9900
C33 H33B 0.9900
C34 H34A 0.9800
C34 H34B 0.9800
C34 H34C 0.9800
C3A C4 1.386(2)
C3A C7A 1.387(2)
C4 C5 1.390(2)
C4 H4 0.9500
C5 C6 1.384(2)
C5 N8 1.470(2)
C6 C7 1.384(2)
C6 H6 0.9500
C7A C7 1.394(2)
C7 H7 0.9500
N8 O82 1.216(2)
N8 O81 1.225(2)

loop_
_geom_hbond_atom_site_label_D
_geom_hbond_atom_site_label_H
_geom_hbond_atom_site_label_A
_geom_hbond_site_symmetry_A
_geom_hbond_distance_DH
_geom_hbond_distance_HA
_geom_hbond_distance_DA
_geom_hbond_angle_DHA
N2 H2 O81 1_656 0.865(15) 2.634(16) 3.4860(18) 168.4(16)
C11 H11B Cg1 3_666 0.99 2.91 3.7552(18) 144

_cod_database_fobs_code 1556637
